data_4315293
loop_
_publ_author_name
'Peter Nockemann'
'Rik Van Deun'
'Ben Thijs'
'Diederik Huys'
'Evert Vanecht'
'Kristof Van Hecke'
'Luc Van Meervelt'
'Koen Binnemans'

_publ_section_title
;
 Uranyl Complexes of Carboxyl-Functionalized Ionic Liquids
;
_journal_name_full 'Inorganic Chemistry'
_journal_page_first 3351
_journal_page_last 3360
_journal_paper_doi 10.1021/ic902406h
_journal_volume 49
_journal_year 2010
_chemical_formula_moiety 'C30 H66 N6 O18 U2, 4(C2 F6 N O4 S2)'
_chemical_formula_sum 'C38 H66 F24 N10 O34 S8 U2'
_chemical_formula_weight 2395.63
_chemical_name_systematic
; 
 ? 
;
_space_group_IT_number 7
_symmetry_cell_setting monoclinic
_symmetry_space_group_name_Hall 'P -2yc'
_symmetry_space_group_name_H-M 'P 1 c 1'
_atom_sites_solution_hydrogens geom
_atom_sites_solution_primary direct
_atom_sites_solution_secondary difmap
_audit_creation_method SHELXL-97
_cell_angle_alpha 90.00
_cell_angle_beta 90.324(10)
_cell_angle_gamma 90.00
_cell_formula_units_Z 2
_cell_length_a 11.276(3)
_cell_length_b 10.216(3)
_cell_length_c 33.954(10)
_cell_measurement_reflns_used 7869
_cell_measurement_temperature 100(2)
_cell_measurement_theta_max 70.75
_cell_measurement_theta_min 2.60
_cell_volume 3911.3(19)
_computing_cell_refinement 'Bruker SAINT'
_computing_data_collection 'Bruker SMART'
_computing_data_reduction 'Bruker SAINT'
_computing_publication_material Platon
_computing_structure_refinement 'SHELXL-97 (Sheldrick, 1997)'
_computing_structure_solution 'SHELXS-97 (Sheldrick, 1990)'
_diffrn_ambient_temperature 100(2)
_diffrn_measured_fraction_theta_full 0.989
_diffrn_measured_fraction_theta_max 0.989
_diffrn_measurement_device_type 'SMART 6000'
_diffrn_measurement_method '\w and \f scans'
_diffrn_radiation_monochromator 'crossed G\"obel mirrors'
_diffrn_radiation_source 'fine-focus sealed tube'
_diffrn_radiation_type CuK\a
_diffrn_radiation_wavelength 1.54178
_diffrn_reflns_av_R_equivalents 0.0782
_diffrn_reflns_av_sigmaI/netI 0.0668
_diffrn_reflns_limit_h_max 13
_diffrn_reflns_limit_h_min -13
_diffrn_reflns_limit_k_max 12
_diffrn_reflns_limit_k_min 0
_diffrn_reflns_limit_l_max 41
_diffrn_reflns_limit_l_min -41
_diffrn_reflns_number 57592
_diffrn_reflns_theta_full 70.91
_diffrn_reflns_theta_max 70.91
_diffrn_reflns_theta_min 2.60
_exptl_absorpt_coefficient_mu 14.892
_exptl_absorpt_correction_T_max 0.475
_exptl_absorpt_correction_T_min 0.146
_exptl_absorpt_correction_type refdelf
_exptl_absorpt_process_details 'WinGX v1.70.01'
_exptl_crystal_colour yellow
_exptl_crystal_density_diffrn 2.034
_exptl_crystal_density_method 'not measured'
_exptl_crystal_description rod
_exptl_crystal_F_000 2328
_exptl_crystal_size_max 0.2
_exptl_crystal_size_mid 0.1
_exptl_crystal_size_min 0.05
_refine_diff_density_max 1.625
_refine_diff_density_min -1.452
_refine_diff_density_rms 0.172
_refine_ls_abs_structure_details 'Flack H D (1983), Acta Cryst. A39, 876-881'
_refine_ls_abs_structure_Flack 0.424(4)
_refine_ls_extinction_method none
_refine_ls_goodness_of_fit_ref 1.044
_refine_ls_hydrogen_treatment constr
_refine_ls_matrix_type full
_refine_ls_number_parameters 1064
_refine_ls_number_reflns 14523
_refine_ls_number_restraints 1616
_refine_ls_restrained_S_all 1.074
_refine_ls_R_factor_all 0.0405
_refine_ls_R_factor_gt 0.0392
_refine_ls_shift/su_max 0.002
_refine_ls_shift/su_mean 0.000
_refine_ls_structure_factor_coef Fsqd
_refine_ls_weighting_details 'calc w=1/[\s^2^(Fo^2^)+(0.0552P)^2^+5.0805P] where P=(Fo^2^+2Fc^2^)/3'
_refine_ls_weighting_scheme calc
_refine_ls_wR_factor_gt 0.0954
_refine_ls_wR_factor_ref 0.0965
_reflns_number_gt 14073
_reflns_number_total 14523
_reflns_threshold_expression >2sigma(I)
_cod_data_source_file ic902406h_si_003.cif
_cod_data_source_block wg266
_cod_original_sg_symbol_H-M 'P c'
_cod_database_code 4315293

loop_
_symmetry_equiv_pos_as_xyz
'x, y, z'
'x, -y, z+1/2'

loop_
_atom_site_label
_atom_site_type_symbol
_atom_site_fract_x
_atom_site_fract_y
_atom_site_fract_z
_atom_site_U_iso_or_equiv
_atom_site_adp_type
_atom_site_occupancy
_atom_site_symmetry_multiplicity
_atom_site_calc_flag
_atom_site_refinement_flags
_atom_site_disorder_assembly
_atom_site_disorder_group
C1 C 0.5620(7) 0.6691(9) 0.0483(2) 0.0121(10) Uani 1 1 d U . .
C2 C 0.5696(7) 0.7752(8) 0.0171(2) 0.0124(10) Uani 1 1 d U . .
H2A H 0.5357 0.8566 0.0282 0.015 Uiso 1 1 calc R . .
H2B H 0.6544 0.7922 0.0118 0.015 Uiso 1 1 calc R . .
C3 C 0.5286(8) 0.8643(9) -0.0474(2) 0.0185(14) Uani 1 1 d U . .
H3A H 0.4779 0.9366 -0.0388 0.028 Uiso 1 1 calc R . .
H3B H 0.5093 0.8417 -0.0748 0.028 Uiso 1 1 calc R . .
H3C H 0.6120 0.8910 -0.0456 0.028 Uiso 1 1 calc R . .
C4 C 0.3769(7) 0.7292(9) -0.0174(2) 0.0164(13) Uani 1 1 d U . .
H4A H 0.3415 0.8096 -0.0070 0.025 Uiso 1 1 calc R . .
H4B H 0.3614 0.6567 0.0008 0.025 Uiso 1 1 calc R . .
H4C H 0.3420 0.7092 -0.0432 0.025 Uiso 1 1 calc R . .
C5 C 0.5599(8) 0.6271(9) -0.0404(2) 0.0177(14) Uani 1 1 d U . .
H5A H 0.5177 0.6088 -0.0651 0.027 Uiso 1 1 calc R . .
H5B H 0.5514 0.5524 -0.0225 0.027 Uiso 1 1 calc R . .
H5C H 0.6441 0.6417 -0.0459 0.027 Uiso 1 1 calc R . .
C6 C 0.8161(8) 0.9103(9) 0.1268(2) 0.0151(9) Uani 1 1 d U . .
C7 C 0.7634(8) 0.9608(9) 0.0884(2) 0.0130(10) Uani 1 1 d U . .
H7A H 0.7843 0.8979 0.0673 0.016 Uiso 1 1 calc R . .
H7B H 0.6760 0.9596 0.0908 0.016 Uiso 1 1 calc R . .
C8 C 0.7284(8) 1.1167(9) 0.0372(2) 0.0167(14) Uani 1 1 d U . .
H8A H 0.6438 1.1038 0.0424 0.025 Uiso 1 1 calc R . .
H8B H 0.7544 1.0546 0.0170 0.025 Uiso 1 1 calc R . .
H8C H 0.7416 1.2063 0.0279 0.025 Uiso 1 1 calc R . .
C9 C 0.9277(8) 1.1030(8) 0.0665(3) 0.0136(13) Uani 1 1 d U . .
H9A H 0.9442 1.1853 0.0527 0.020 Uiso 1 1 calc R . .
H9B H 0.9514 1.0291 0.0499 0.020 Uiso 1 1 calc R . .
H9C H 0.9725 1.1006 0.0913 0.020 Uiso 1 1 calc R . .
C10 C 0.7637(8) 1.1978(9) 0.1036(2) 0.0189(14) Uani 1 1 d U . .
H10A H 0.6791 1.1892 0.1096 0.028 Uiso 1 1 calc R . .
H10B H 0.7787 1.2843 0.0922 0.028 Uiso 1 1 calc R . .
H10C H 0.8102 1.1880 0.1279 0.028 Uiso 1 1 calc R . .
C11 C 1.0836(8) 1.2931(9) 0.1662(2) 0.0174(10) Uani 1 1 d U . .
C12 C 1.0917(8) 1.3576(9) 0.1258(2) 0.0150(10) Uani 1 1 d U . .
H12A H 1.1265 1.2939 0.1072 0.018 Uiso 1 1 calc R . .
H12B H 1.0102 1.3772 0.1165 0.018 Uiso 1 1 calc R . .
C13 C 1.1713(9) 1.5178(10) 0.0811(3) 0.0213(14) Uani 1 1 d U . .
H13A H 1.2251 1.4571 0.0678 0.032 Uiso 1 1 calc R . .
H13B H 1.2014 1.6073 0.0786 0.032 Uiso 1 1 calc R . .
H13C H 1.0923 1.5120 0.0691 0.032 Uiso 1 1 calc R . .
C14 C 1.2879(8) 1.4634(10) 0.1391(3) 0.0181(14) Uani 1 1 d U . .
H14A H 1.3244 1.3894 0.1254 0.027 Uiso 1 1 calc R . .
H14B H 1.2863 1.4455 0.1674 0.027 Uiso 1 1 calc R . .
H14C H 1.3341 1.5429 0.1342 0.027 Uiso 1 1 calc R . .
C15 C 1.1055(9) 1.5915(9) 0.1465(3) 0.0207(15) Uani 1 1 d U . .
H15A H 1.1549 1.6702 0.1449 0.031 Uiso 1 1 calc R . .
H15B H 1.0964 1.5660 0.1741 0.031 Uiso 1 1 calc R . .
H15C H 1.0274 1.6096 0.1349 0.031 Uiso 1 1 calc R . .
C16 C 1.0937(10) 0.9470(11) 0.3013(3) 0.0240(11) Uani 1 1 d U . .
C17 C 1.0991(9) 0.8308(10) 0.3300(2) 0.0214(11) Uani 1 1 d U . .
H17A H 1.0171 0.8005 0.3349 0.026 Uiso 1 1 calc R . .
H17B H 1.1420 0.7582 0.3171 0.026 Uiso 1 1 calc R . .
C18 C 1.0979(11) 0.9655(12) 0.3906(3) 0.0312(17) Uani 1 1 d U . .
H18A H 1.1336 0.9765 0.4168 0.047 Uiso 1 1 calc R . .
H18B H 1.0136 0.9444 0.3934 0.047 Uiso 1 1 calc R . .
H18C H 1.1063 1.0470 0.3757 0.047 Uiso 1 1 calc R . .
C19 C 1.2886(9) 0.8834(11) 0.3656(3) 0.0254(15) Uani 1 1 d U . .
H19A H 1.3007 0.9655 0.3512 0.038 Uiso 1 1 calc R . .
H19B H 1.3253 0.8112 0.3510 0.038 Uiso 1 1 calc R . .
H19C H 1.3249 0.8900 0.3918 0.038 Uiso 1 1 calc R . .
C20 C 1.1409(9) 0.7357(10) 0.3937(3) 0.0254(15) Uani 1 1 d U . .
H20A H 1.1777 0.6613 0.3802 0.038 Uiso 1 1 calc R . .
H20B H 1.0558 0.7192 0.3968 0.038 Uiso 1 1 calc R . .
H20C H 1.1777 0.7471 0.4197 0.038 Uiso 1 1 calc R . .
C21 C 0.8305(9) 0.7095(9) 0.2241(2) 0.0188(9) Uani 1 1 d U . .
C22 C 0.8875(8) 0.6580(9) 0.2620(2) 0.0151(10) Uani 1 1 d U . .
H22A H 0.9746 0.6617 0.2589 0.018 Uiso 1 1 calc R . .
H22B H 0.8664 0.7184 0.2837 0.018 Uiso 1 1 calc R . .
C23 C 0.7246(9) 0.5102(8) 0.2839(3) 0.0155(14) Uani 1 1 d U . .
H23A H 0.7031 0.5788 0.3028 0.023 Uiso 1 1 calc R . .
H23B H 0.7083 0.4241 0.2954 0.023 Uiso 1 1 calc R . .
H23C H 0.6779 0.5209 0.2597 0.023 Uiso 1 1 calc R . .
C24 C 0.8916(9) 0.4215(10) 0.2436(3) 0.0200(15) Uani 1 1 d U . .
H24A H 0.8896 0.3334 0.2549 0.030 Uiso 1 1 calc R . .
H24B H 0.9722 0.4413 0.2347 0.030 Uiso 1 1 calc R . .
H24C H 0.8368 0.4260 0.2211 0.030 Uiso 1 1 calc R . .
C25 C 0.9259(9) 0.4924(9) 0.3109(3) 0.0206(15) Uani 1 1 d U . .
H25A H 0.9030 0.5534 0.3318 0.031 Uiso 1 1 calc R . .
H25B H 1.0105 0.5031 0.3052 0.031 Uiso 1 1 calc R . .
H25C H 0.9109 0.4024 0.3195 0.031 Uiso 1 1 calc R . .
C26 C 0.5693(7) 0.3164(8) 0.1833(2) 0.0131(10) Uani 1 1 d U . .
C27 C 0.5797(8) 0.2455(9) 0.2222(2) 0.0149(10) Uani 1 1 d U . .
H27A H 0.5474 0.3028 0.2431 0.018 Uiso 1 1 calc R . .
H27B H 0.6648 0.2315 0.2281 0.018 Uiso 1 1 calc R . .
C28 C 0.3851(8) 0.1307(10) 0.2195(3) 0.0206(14) Uani 1 1 d U . .
H28A H 0.3449 0.0493 0.2268 0.031 Uiso 1 1 calc R . .
H28B H 0.3665 0.1522 0.1921 0.031 Uiso 1 1 calc R . .
H28C H 0.3582 0.2018 0.2367 0.031 Uiso 1 1 calc R . .
C29 C 0.5430(9) 0.0591(10) 0.2644(3) 0.0248(15) Uani 1 1 d U . .
H29A H 0.5045 0.1133 0.2844 0.037 Uiso 1 1 calc R . .
H29B H 0.6289 0.0592 0.2689 0.037 Uiso 1 1 calc R . .
H29C H 0.5130 -0.0307 0.2661 0.037 Uiso 1 1 calc R . .
C30 C 0.5631(9) 0.0190(9) 0.1946(3) 0.0197(15) Uani 1 1 d U . .
H30A H 0.6494 0.0117 0.1976 0.030 Uiso 1 1 calc R . .
H30B H 0.5440 0.0500 0.1680 0.030 Uiso 1 1 calc R . .
H30C H 0.5267 -0.0669 0.1988 0.030 Uiso 1 1 calc R . .
C31 C 0.3869(7) 0.2718(8) -0.0024(2) 0.0378(11) Uani 1 1 d DU . .
C32 C 0.2863(7) -0.0842(8) 0.0984(2) 0.0304(10) Uani 1 1 d DU . .
C33 C 0.3699(6) 0.7022(7) 0.2482(2) 0.0271(9) Uani 1 1 d DU . .
C34 C 0.2959(8) 0.3327(8) 0.3467(2) 0.0423(12) Uani 1 1 d DU . .
C35 C 1.0638(6) 0.7465(7) 0.99057(19) 0.0188(8) Uani 1 1 d DU . .
C36 C 0.9263(7) 0.3913(7) 0.9646(2) 0.0273(10) Uani 1 1 d DU . .
C37 C 0.8212(6) 0.2308(7) 0.38500(19) 0.0239(9) Uani 1 1 d DU . .
C38 C 0.6537(8) -0.1705(9) 0.3991(2) 0.0263(9) Uani 1 1 d DU . .
N1 N 0.5083(6) 0.7475(7) -0.02155(18) 0.0123(9) Uani 1 1 d U . .
N2 N 0.7989(7) 1.0940(7) 0.0749(2) 0.0126(10) Uani 1 1 d U . .
N3 N 1.1636(7) 1.4822(7) 0.1242(2) 0.0135(10) Uani 1 1 d U . .
N4 N 1.1586(7) 0.8580(8) 0.3696(2) 0.0198(11) Uani 1 1 d U . .
N5 N 0.8546(7) 0.5205(7) 0.2745(2) 0.0147(10) Uani 1 1 d U . .
N6 N 0.5165(7) 0.1137(7) 0.2242(2) 0.0158(10) Uani 1 1 d U . .
N7 N 0.3615(7) 0.0440(8) 0.03502(17) 0.0191(8) Uani 1 1 d DU . .
N8 N 0.3056(7) 0.5625(8) 0.31096(18) 0.0228(9) Uani 1 1 d DU . .
N9 N 0.8541(6) 0.6167(6) 0.9930(2) 0.0144(8) Uani 1 1 d DU . .
N10 N 0.8001(7) -0.0048(6) 0.3584(2) 0.0222(8) Uani 1 1 d DU . .
O1 O 0.4829(6) 0.5849(6) 0.04772(17) 0.0146(11) Uani 1 1 d U . .
O2 O 0.6448(5) 0.6817(6) 0.07453(16) 0.0150(8) Uani 1 1 d U . .
O3 O 0.7863(6) 0.7979(6) 0.13598(16) 0.0210(9) Uani 1 1 d U . .
O4 O 0.8859(7) 0.9820(6) 0.14646(17) 0.0202(9) Uani 1 1 d U . .
O5 O 1.0323(6) 1.1829(7) 0.16532(19) 0.0264(10) Uani 1 1 d U . .
O6 O 1.1257(7) 1.3454(7) 0.19553(18) 0.0271(13) Uani 1 1 d U . .
O7 O 1.1502(9) 1.0467(10) 0.3074(3) 0.0498(18) Uani 1 1 d U . .
O8 O 1.0259(6) 0.9247(7) 0.27254(17) 0.0215(10) Uani 1 1 d U . .
O9 O 0.8487(7) 0.8297(7) 0.21797(18) 0.0284(10) Uani 1 1 d U . .
O10 O 0.7608(6) 0.6414(7) 0.20470(16) 0.0184(9) Uani 1 1 d U . .
O11 O 0.6326(6) 0.4234(6) 0.18287(17) 0.0173(9) Uani 1 1 d U . .
O12 O 0.5070(5) 0.2764(6) 0.15640(16) 0.0170(11) Uani 1 1 d U . .
O13 O 0.8133(6) 0.5202(6) 0.12773(19) 0.0170(8) Uani 1 1 d U . .
O14 O 0.5484(5) 0.6812(6) 0.15258(16) 0.0171(8) Uani 1 1 d U . .
O15 O 1.0982(7) 0.9131(9) 0.1922(2) 0.0353(10) Uani 1 1 d U . .
O16 O 0.8571(7) 1.1027(7) 0.22440(19) 0.0222(8) Uani 1 1 d U . .
O17 O 0.5771(5) 0.4362(6) 0.10194(16) 0.0148(9) Uani 1 1 d U . .
O18 O 1.1106(9) 1.1538(9) 0.2424(2) 0.0506(16) Uani 1 1 d U . .
O19 O 0.1824(6) 0.1921(8) 0.0236(2) 0.0333(12) Uani 1 1 d DU . .
O20 O 0.2769(7) 0.0713(8) -0.03042(17) 0.0269(12) Uani 1 1 d DU . .
O21 O 0.3099(7) 0.1700(7) 0.0978(2) 0.0316(12) Uani 1 1 d DU . .
O22 O 0.4873(5) 0.0320(7) 0.09356(18) 0.0217(11) Uani 1 1 d DU . .
O23 O 0.1699(5) 0.5833(7) 0.2551(2) 0.0231(11) Uani 1 1 d DU . .
O24 O 0.3482(6) 0.4489(7) 0.24537(19) 0.0283(12) Uani 1 1 d DU . .
O25 O 0.4906(6) 0.4206(9) 0.3165(2) 0.0405(14) Uani 1 1 d DU . .
O26 O 0.4103(9) 0.5293(9) 0.3733(2) 0.0431(14) Uani 1 1 d DU . .
O27 O 0.8618(5) 0.8524(5) 1.00300(16) 0.0162(9) Uani 1 1 d DU . .
O28 O 0.9468(5) 0.7161(6) 1.05528(14) 0.0173(10) Uani 1 1 d DU . .
O29 O 0.9217(6) 0.4341(6) 1.03971(16) 0.0203(11) Uani 1 1 d DU . .
O30 O 0.7337(5) 0.4213(7) 1.0044(2) 0.0266(11) Uani 1 1 d DU . .
O31 O 0.6172(5) 0.1392(7) 0.35974(18) 0.0237(11) Uani 1 1 d DU . .
O32 O 0.7751(6) 0.1831(7) 0.31182(15) 0.0225(11) Uani 1 1 d DU . .
O33 O 0.8284(6) -0.2391(7) 0.3556(2) 0.0299(12) Uani 1 1 d DU . .
O34 O 0.6536(7) -0.1494(8) 0.3225(2) 0.0350(13) Uani 1 1 d DU . .
F1 F 0.3345(8) 0.3597(8) -0.0245(3) 0.0596(16) Uani 1 1 d DU . .
F2 F 0.4858(6) 0.2286(8) -0.0192(2) 0.0511(14) Uani 1 1 d DU . .
F3 F 0.4179(8) 0.3262(8) 0.0313(2) 0.0542(15) Uani 1 1 d DU . .
F4 F 0.1720(5) -0.0741(8) 0.0893(2) 0.0433(12) Uani 1 1 d DU . .
F5 F 0.2967(7) -0.0933(8) 0.13690(17) 0.0438(13) Uani 1 1 d DU . .
F6 F 0.3294(6) -0.1924(6) 0.08237(19) 0.0383(11) Uani 1 1 d DU . .
F7 F 0.3543(6) 0.7179(7) 0.20985(16) 0.0383(12) Uani 1 1 d DU . .
F8 F 0.4843(5) 0.6946(7) 0.2556(2) 0.0427(13) Uani 1 1 d DU . .
F9 F 0.3297(6) 0.8080(6) 0.26614(18) 0.0338(10) Uani 1 1 d DU . .
F10 F 0.1981(7) 0.3694(9) 0.3641(3) 0.0646(16) Uani 1 1 d DU . .
F11 F 0.3477(8) 0.2495(8) 0.3704(2) 0.0567(15) Uani 1 1 d DU . .
F12 F 0.2695(9) 0.2748(9) 0.3132(2) 0.0701(17) Uani 1 1 d DU . .
F13 F 1.0552(5) 0.7497(7) 0.95189(15) 0.0304(10) Uani 1 1 d DU . .
F14 F 1.1319(4) 0.6453(5) 1.00039(16) 0.0233(9) Uani 1 1 d DU . .
F15 F 1.1173(5) 0.8533(6) 1.00341(19) 0.0323(10) Uani 1 1 d DU . .
F16 F 0.9277(6) 0.2622(6) 0.96948(18) 0.0334(11) Uani 1 1 d DU . .
F17 F 1.0382(6) 0.4320(7) 0.9616(2) 0.0390(12) Uani 1 1 d DU . .
F18 F 0.8718(7) 0.4187(7) 0.93081(17) 0.0414(13) Uani 1 1 d DU . .
F19 F 0.9355(5) 0.2358(6) 0.37647(15) 0.0286(10) Uani 1 1 d DU . .
F20 F 0.7766(6) 0.3503(6) 0.38455(18) 0.0351(11) Uani 1 1 d DU . .
F21 F 0.8097(6) 0.1820(7) 0.42061(14) 0.0339(11) Uani 1 1 d DU . .
F22 F 0.5539(6) -0.1008(6) 0.3999(2) 0.0366(12) Uani 1 1 d DU . .
F23 F 0.7177(6) -0.1377(7) 0.43029(16) 0.0367(12) Uani 1 1 d DU . .
F24 F 0.6273(6) -0.2961(6) 0.4011(2) 0.0395(12) Uani 1 1 d DU . .
S1 S 0.2858(2) 0.1349(2) 0.00731(6) 0.0199(4) Uani 1 1 d DU . .
S2 S 0.36939(18) 0.0598(2) 0.08145(6) 0.0163(4) Uani 1 1 d DU . .
S3 S 0.29168(18) 0.5551(2) 0.26505(6) 0.0175(4) Uani 1 1 d DU . .
S4 S 0.3911(2) 0.4724(3) 0.33630(7) 0.0252(4) Uani 1 1 d DU . .
S5 S 0.91954(17) 0.73356(19) 1.01459(5) 0.0121(3) Uani 1 1 d DU . .
S6 S 0.85266(18) 0.4693(2) 1.00643(6) 0.0143(3) Uani 1 1 d DU . .
S7 S 0.74005(19) 0.1307(2) 0.34896(5) 0.0178(4) Uani 1 1 d DU . .
S8 S 0.7389(2) -0.1410(2) 0.35372(6) 0.0211(4) Uani 1 1 d DU . .
U1 U 0.684249(16) 0.60168(2) 0.140579(7) 0.00810(7) Uani 1 1 d U . .
U2 U 0.982809(18) 1.00725(2) 0.209508(8) 0.00940(7) Uani 1 1 d U . .

loop_
_atom_site_aniso_label
_atom_site_aniso_U_11
_atom_site_aniso_U_22
_atom_site_aniso_U_33
_atom_site_aniso_U_23
_atom_site_aniso_U_13
_atom_site_aniso_U_12
C1 0.012(2) 0.014(2) 0.0101(15) 0.0022(15) -0.0014(14) -0.0038(16)
C2 0.013(2) 0.012(2) 0.0120(15) 0.0020(13) -0.0001(15) -0.0028(18)
C3 0.019(3) 0.021(2) 0.015(2) 0.008(2) 0.000(2) -0.002(2)
C4 0.0108(18) 0.020(3) 0.019(3) 0.002(3) -0.0006(18) -0.001(2)
C5 0.017(3) 0.020(2) 0.015(3) -0.004(2) -0.001(2) 0.003(2)
C6 0.023(2) 0.0129(15) 0.0096(16) 0.0014(13) -0.0019(14) -0.0095(15)
C7 0.016(2) 0.0116(17) 0.0112(18) 0.0005(14) -0.0007(15) -0.0036(18)
C8 0.017(3) 0.014(3) 0.019(2) 0.0051(17) -0.002(2) -0.001(3)
C9 0.0142(19) 0.011(3) 0.016(3) 0.003(2) 0.0017(19) -0.0006(19)
C10 0.024(3) 0.012(2) 0.021(2) -0.001(2) 0.004(2) 0.006(3)
C11 0.020(2) 0.0157(18) 0.0167(16) 0.0053(13) 0.0006(19) -0.0072(17)
C12 0.015(2) 0.0136(18) 0.0163(16) 0.0048(14) -0.0015(19) -0.0039(18)
C13 0.024(3) 0.023(3) 0.0174(18) 0.0080(19) -0.001(2) -0.009(3)
C14 0.012(2) 0.019(3) 0.024(3) 0.003(3) -0.002(2) -0.0011(19)
C15 0.019(3) 0.015(2) 0.029(3) 0.001(2) 0.002(3) 0.002(2)
C16 0.032(2) 0.024(2) 0.0162(17) 0.0031(15) -0.0123(17) -0.003(2)
C17 0.026(2) 0.023(2) 0.0143(16) 0.0010(14) -0.0104(18) 0.002(2)
C18 0.037(3) 0.032(3) 0.026(3) -0.010(2) -0.012(3) 0.008(3)
C19 0.026(2) 0.026(3) 0.024(3) -0.002(3) -0.009(2) -0.006(2)
C20 0.027(3) 0.030(3) 0.020(2) 0.009(2) -0.009(3) -0.001(3)
C21 0.027(2) 0.0179(15) 0.0115(16) 0.0032(13) -0.0041(15) -0.0132(15)
C22 0.017(2) 0.0150(17) 0.0130(19) 0.0007(15) -0.0022(15) -0.0067(18)
C23 0.015(2) 0.015(3) 0.016(3) 0.003(2) 0.000(2) -0.003(2)
C24 0.017(3) 0.017(2) 0.026(3) -0.003(2) 0.000(2) 0.001(3)
C25 0.020(3) 0.019(3) 0.023(2) 0.0058(19) -0.007(2) -0.003(3)
C26 0.014(2) 0.0113(18) 0.0137(17) 0.0039(13) -0.0002(16) -0.0034(15)
C27 0.016(2) 0.0140(18) 0.0149(17) 0.0049(14) -0.0017(18) -0.0040(18)
C28 0.0164(19) 0.023(3) 0.023(3) 0.000(3) 0.001(2) -0.0068(19)
C29 0.032(3) 0.024(3) 0.0181(19) 0.0106(19) -0.005(2) -0.015(3)
C30 0.021(3) 0.016(3) 0.023(2) 0.001(2) -0.003(3) -0.001(2)
C31 0.043(2) 0.026(2) 0.044(3) 0.0054(16) -0.003(2) -0.0140(15)
C32 0.0274(19) 0.0361(18) 0.0276(18) 0.002(2) 0.004(2) -0.0084(19)
C33 0.0221(18) 0.0303(17) 0.0290(18) 0.0056(19) 0.006(2) -0.0044(19)
C34 0.047(3) 0.035(2) 0.045(3) 0.0118(17) 0.002(2) -0.0138(17)
C35 0.0129(15) 0.022(2) 0.0213(15) 0.004(2) 0.0032(15) -0.0022(12)
C36 0.032(2) 0.0222(17) 0.0273(16) -0.012(2) 0.0019(17) 0.000(2)
C37 0.0253(17) 0.0286(17) 0.0179(15) -0.0038(17) -0.0002(18) -0.0031(19)
C38 0.025(2) 0.026(2) 0.0283(15) 0.001(2) 0.0074(13) 0.0000(17)
N1 0.0109(18) 0.015(2) 0.0113(15) 0.0028(14) -0.0003(15) 0.0013(18)
N2 0.0138(19) 0.0094(18) 0.0145(19) 0.0010(13) 0.0012(16) 0.0005(18)
N3 0.013(2) 0.0112(18) 0.0164(18) 0.0050(15) -0.0009(17) -0.0014(16)
N4 0.024(2) 0.021(2) 0.0138(16) 0.0008(15) -0.0088(17) 0.0014(19)
N5 0.015(2) 0.0135(18) 0.016(2) 0.0015(14) -0.0008(17) -0.0034(19)
N6 0.018(2) 0.0142(18) 0.0154(18) 0.0057(14) -0.0009(18) -0.0046(17)
N7 0.020(2) 0.0212(18) 0.0160(10) -0.0024(12) -0.0052(13) 0.0023(15)
N8 0.024(2) 0.0279(19) 0.0163(10) -0.0003(13) 0.0008(13) 0.0014(16)
N9 0.0135(18) 0.0120(10) 0.0176(18) 0.0016(11) -0.0027(16) -0.0005(12)
N10 0.0244(19) 0.0206(11) 0.021(2) 0.0045(13) 0.0004(17) 0.0022(10)
O1 0.012(2) 0.017(2) 0.015(2) 0.0064(18) -0.0041(18) -0.0053(17)
O2 0.016(2) 0.0178(19) 0.0107(10) 0.0025(12) -0.0030(11) -0.0080(16)
O3 0.032(2) 0.0170(14) 0.0143(17) 0.0054(12) -0.0089(16) -0.0150(14)
O4 0.035(2) 0.0163(19) 0.0095(11) 0.0013(12) -0.0050(13) -0.0135(16)
O5 0.028(2) 0.0264(18) 0.0252(17) 0.0118(13) -0.0069(16) -0.0198(16)
O6 0.045(3) 0.021(3) 0.0152(17) 0.0023(19) -0.001(2) -0.011(2)
O7 0.069(4) 0.037(3) 0.043(3) 0.012(2) -0.031(3) -0.026(3)
O8 0.026(2) 0.024(2) 0.0143(12) 0.0040(13) -0.0087(13) -0.0013(17)
O9 0.041(2) 0.0241(15) 0.0199(18) 0.0116(14) -0.0112(16) -0.0225(15)
O10 0.027(2) 0.0174(19) 0.0105(10) 0.0020(11) -0.0046(13) -0.0099(16)
O11 0.023(2) 0.0142(15) 0.0150(14) 0.0042(12) -0.0025(16) -0.0078(14)
O12 0.018(3) 0.017(2) 0.0157(18) 0.0038(19) -0.0031(17) -0.0060(18)
O13 0.0084(13) 0.0226(18) 0.0200(18) -0.0027(15) 0.0004(12) 0.0017(12)
O14 0.0165(13) 0.0185(19) 0.0165(16) -0.0023(15) 0.0034(12) 0.0060(12)
O15 0.0278(17) 0.049(2) 0.0288(19) 0.0144(19) 0.0141(15) 0.0243(16)
O16 0.0265(18) 0.0251(17) 0.0149(18) 0.0001(15) 0.0041(14) 0.0129(13)
O17 0.016(2) 0.0124(17) 0.0156(15) -0.0008(13) -0.0040(17) -0.0048(16)
O18 0.061(3) 0.047(3) 0.043(2) 0.0186(19) -0.039(3) -0.040(2)
O19 0.0258(19) 0.034(3) 0.040(3) 0.004(2) -0.0025(18) 0.0100(16)
O20 0.027(3) 0.035(3) 0.0180(16) 0.0030(16) -0.0084(18) -0.007(2)
O21 0.031(3) 0.0311(17) 0.033(2) -0.016(2) -0.003(2) 0.0126(19)
O22 0.0147(14) 0.033(3) 0.017(2) -0.004(2) -0.0041(16) 0.0028(15)
O23 0.0173(14) 0.025(3) 0.027(2) 0.001(2) -0.0028(17) -0.0013(15)
O24 0.030(3) 0.0292(17) 0.026(2) -0.009(2) 0.002(2) 0.006(2)
O25 0.025(2) 0.051(3) 0.045(3) 0.014(2) 0.0009(19) 0.0087(18)
O26 0.054(3) 0.049(3) 0.0263(19) 0.0019(19) -0.017(2) -0.009(3)
O27 0.018(2) 0.0119(12) 0.019(2) -0.0012(17) -0.0018(19) 0.0017(16)
O28 0.017(2) 0.021(2) 0.0131(11) -0.0012(15) -0.0005(13) 0.003(2)
O29 0.025(2) 0.015(2) 0.0212(15) 0.0045(17) -0.0051(16) 0.000(2)
O30 0.0159(14) 0.022(2) 0.042(3) 0.008(2) -0.0027(14) -0.0068(17)
O31 0.0209(13) 0.026(3) 0.024(2) 0.000(2) -0.0008(15) 0.0014(16)
O32 0.028(3) 0.023(2) 0.0155(13) 0.0045(15) -0.0029(16) -0.005(2)
O33 0.033(2) 0.0227(15) 0.034(3) 0.007(2) 0.0123(17) 0.0097(18)
O34 0.047(3) 0.030(3) 0.0279(17) -0.004(2) -0.0123(19) 0.000(2)
F1 0.071(3) 0.037(2) 0.071(3) 0.028(2) -0.004(3) -0.012(2)
F2 0.042(2) 0.056(3) 0.055(3) 0.011(2) 0.011(2) -0.0199(19)
F3 0.065(3) 0.037(3) 0.060(2) -0.009(2) -0.008(2) -0.027(2)
F4 0.0249(17) 0.057(3) 0.048(3) 0.001(3) 0.0034(19) -0.0150(15)
F5 0.046(3) 0.057(3) 0.0280(16) 0.0096(16) 0.0076(18) -0.010(3)
F6 0.046(3) 0.0256(14) 0.044(2) 0.005(2) 0.009(2) -0.0108(19)
F7 0.043(3) 0.044(3) 0.0282(16) 0.0119(15) 0.0120(17) 0.001(2)
F8 0.0211(16) 0.048(3) 0.059(3) 0.009(3) 0.0035(19) -0.0120(14)
F9 0.039(2) 0.0240(13) 0.038(2) 0.0031(19) 0.006(2) -0.0086(19)
F10 0.042(2) 0.072(4) 0.080(3) 0.033(3) 0.017(3) -0.011(2)
F11 0.067(3) 0.042(3) 0.061(3) 0.024(2) 0.007(3) -0.004(2)
F12 0.091(4) 0.054(3) 0.065(3) 0.000(2) -0.015(2) -0.043(3)
F13 0.024(2) 0.046(3) 0.0206(14) 0.0098(16) 0.0102(12) 0.000(2)
F14 0.0099(16) 0.0283(18) 0.032(2) 0.0040(18) 0.0041(16) 0.0013(16)
F15 0.020(2) 0.0274(18) 0.049(2) 0.000(2) 0.004(2) -0.0105(17)
F16 0.040(3) 0.0227(16) 0.037(2) -0.0113(15) 0.004(2) 0.0040(17)
F17 0.0334(18) 0.037(3) 0.047(3) -0.015(3) 0.0206(15) -0.001(2)
F18 0.065(3) 0.035(3) 0.0237(13) -0.0087(18) -0.003(2) 0.000(3)
F19 0.0244(15) 0.036(3) 0.025(2) 0.001(2) -0.0009(14) -0.0057(15)
F20 0.039(3) 0.0290(16) 0.038(2) -0.0148(15) -0.001(2) 0.0006(19)
F21 0.036(3) 0.051(3) 0.0145(13) -0.0038(17) 0.0004(15) -0.010(2)
F22 0.026(2) 0.036(2) 0.047(3) 0.002(2) 0.0133(14) 0.004(2)
F23 0.042(3) 0.048(3) 0.0199(12) 0.003(2) 0.0047(17) -0.001(2)
F24 0.040(3) 0.0274(18) 0.051(3) 0.0058(19) 0.017(2) -0.0040(17)
S1 0.0191(10) 0.0186(10) 0.0218(8) 0.0019(7) -0.0072(7) -0.0012(8)
S2 0.0129(9) 0.0204(9) 0.0154(7) -0.0065(7) -0.0021(7) 0.0027(8)
S3 0.0148(9) 0.0215(10) 0.0162(7) -0.0024(7) 0.0010(7) -0.0008(8)
S4 0.0222(11) 0.0301(11) 0.0233(9) 0.0043(8) -0.0062(8) -0.0050(9)
S5 0.0116(8) 0.0119(8) 0.0128(7) -0.0005(6) 0.0009(6) 0.0008(7)
S6 0.0121(9) 0.0114(7) 0.0195(8) 0.0020(7) -0.0003(6) -0.0004(7)
S7 0.0219(9) 0.0186(8) 0.0131(7) 0.0006(7) -0.0003(7) 0.0020(8)
S8 0.0268(10) 0.0185(8) 0.0180(8) -0.0007(8) 0.0022(7) 0.0045(8)
U1 0.00807(11) 0.00762(13) 0.00861(10) 0.00110(9) 0.00036(7) -0.00207(10)
U2 0.00954(12) 0.00993(13) 0.00871(10) 0.00159(9) -0.00022(8) -0.00239(10)

loop_
_atom_type_symbol
_atom_type_description
_atom_type_scat_dispersion_real
_atom_type_scat_dispersion_imag
_atom_type_scat_source
C C 0.0181 0.0091 'International Tables Vol C Tables 4.2.6.8 and 6.1.1.4'
H H 0.0000 0.0000 'International Tables Vol C Tables 4.2.6.8 and 6.1.1.4'
N N 0.0311 0.0180 'International Tables Vol C Tables 4.2.6.8 and 6.1.1.4'
O O 0.0492 0.0322 'International Tables Vol C Tables 4.2.6.8 and 6.1.1.4'
F F 0.0727 0.0534 'International Tables Vol C Tables 4.2.6.8 and 6.1.1.4'
S S 0.3331 0.5567 'International Tables Vol C Tables 4.2.6.8 and 6.1.1.4'
U U -4.3638 13.4090 'International Tables Vol C Tables 4.2.6.8 and 6.1.1.4'

loop_
_geom_angle_atom_site_label_1
_geom_angle_atom_site_label_2
_geom_angle_atom_site_label_3
_geom_angle
_geom_angle_site_symmetry_1
_geom_angle_site_symmetry_3
_geom_angle_publ_flag
O1 C1 O2 126.6(7) . . ?
O1 C1 C2 121.9(7) . . ?
O2 C1 C2 111.5(7) . . ?
N1 C2 C1 116.5(7) . . ?
N1 C2 H2A 108.2 . . ?
C1 C2 H2A 108.2 . . ?
N1 C2 H2B 108.2 . . ?
C1 C2 H2B 108.2 . . ?
H2A C2 H2B 107.3 . . ?
N1 C3 H3A 109.5 . . ?
N1 C3 H3B 109.5 . . ?
H3A C3 H3B 109.5 . . ?
N1 C3 H3C 109.5 . . ?
H3A C3 H3C 109.5 . . ?
H3B C3 H3C 109.5 . . ?
N1 C4 H4A 109.5 . . ?
N1 C4 H4B 109.5 . . ?
H4A C4 H4B 109.5 . . ?
N1 C4 H4C 109.5 . . ?
H4A C4 H4C 109.5 . . ?
H4B C4 H4C 109.5 . . ?
N1 C5 H5A 109.5 . . ?
N1 C5 H5B 109.5 . . ?
H5A C5 H5B 109.5 . . ?
N1 C5 H5C 109.5 . . ?
H5A C5 H5C 109.5 . . ?
H5B C5 H5C 109.5 . . ?
O3 C6 O4 125.1(8) . . ?
O3 C6 C7 115.1(7) . . ?
O4 C6 C7 119.7(8) . . ?
N2 C7 C6 117.9(7) . . ?
N2 C7 H7A 107.8 . . ?
C6 C7 H7A 107.8 . . ?
N2 C7 H7B 107.8 . . ?
C6 C7 H7B 107.8 . . ?
H7A C7 H7B 107.2 . . ?
N2 C8 H8A 109.5 . . ?
N2 C8 H8B 109.5 . . ?
H8A C8 H8B 109.5 . . ?
N2 C8 H8C 109.5 . . ?
H8A C8 H8C 109.5 . . ?
H8B C8 H8C 109.5 . . ?
N2 C9 H9A 109.5 . . ?
N2 C9 H9B 109.5 . . ?
H9A C9 H9B 109.5 . . ?
N2 C9 H9C 109.5 . . ?
H9A C9 H9C 109.5 . . ?
H9B C9 H9C 109.5 . . ?
N2 C10 H10A 109.5 . . ?
N2 C10 H10B 109.5 . . ?
H10A C10 H10B 109.5 . . ?
N2 C10 H10C 109.5 . . ?
H10A C10 H10C 109.5 . . ?
H10B C10 H10C 109.5 . . ?
O6 C11 O5 125.6(8) . . ?
O6 C11 C12 121.2(8) . . ?
O5 C11 C12 113.1(7) . . ?
N3 C12 C11 115.6(7) . . ?
N3 C12 H12A 108.4 . . ?
C11 C12 H12A 108.4 . . ?
N3 C12 H12B 108.4 . . ?
C11 C12 H12B 108.4 . . ?
H12A C12 H12B 107.4 . . ?
N3 C13 H13A 109.5 . . ?
N3 C13 H13B 109.5 . . ?
H13A C13 H13B 109.5 . . ?
N3 C13 H13C 109.5 . . ?
H13A C13 H13C 109.5 . . ?
H13B C13 H13C 109.5 . . ?
N3 C14 H14A 109.5 . . ?
N3 C14 H14B 109.5 . . ?
H14A C14 H14B 109.5 . . ?
N3 C14 H14C 109.5 . . ?
H14A C14 H14C 109.5 . . ?
H14B C14 H14C 109.5 . . ?
N3 C15 H15A 109.5 . . ?
N3 C15 H15B 109.5 . . ?
H15A C15 H15B 109.5 . . ?
N3 C15 H15C 109.5 . . ?
H15A C15 H15C 109.5 . . ?
H15B C15 H15C 109.5 . . ?
O7 C16 O8 126.7(9) . . ?
O7 C16 C17 121.3(8) . . ?
O8 C16 C17 112.0(9) . . ?
N4 C17 C16 115.7(8) . . ?
N4 C17 H17A 108.3 . . ?
C16 C17 H17A 108.3 . . ?
N4 C17 H17B 108.3 . . ?
C16 C17 H17B 108.3 . . ?
H17A C17 H17B 107.4 . . ?
N4 C18 H18A 109.5 . . ?
N4 C18 H18B 109.5 . . ?
H18A C18 H18B 109.5 . . ?
N4 C18 H18C 109.5 . . ?
H18A C18 H18C 109.5 . . ?
H18B C18 H18C 109.5 . . ?
N4 C19 H19A 109.5 . . ?
N4 C19 H19B 109.5 . . ?
H19A C19 H19B 109.5 . . ?
N4 C19 H19C 109.5 . . ?
H19A C19 H19C 109.5 . . ?
H19B C19 H19C 109.5 . . ?
N4 C20 H20A 109.5 . . ?
N4 C20 H20B 109.5 . . ?
H20A C20 H20B 109.5 . . ?
N4 C20 H20C 109.5 . . ?
H20A C20 H20C 109.5 . . ?
H20B C20 H20C 109.5 . . ?
O10 C21 O9 124.2(8) . . ?
O10 C21 C22 121.2(8) . . ?
O9 C21 C22 114.0(7) . . ?
N5 C22 C21 116.9(7) . . ?
N5 C22 H22A 108.1 . . ?
C21 C22 H22A 108.1 . . ?
N5 C22 H22B 108.1 . . ?
C21 C22 H22B 108.1 . . ?
H22A C22 H22B 107.3 . . ?
N5 C23 H23A 109.5 . . ?
N5 C23 H23B 109.5 . . ?
H23A C23 H23B 109.5 . . ?
N5 C23 H23C 109.5 . . ?
H23A C23 H23C 109.5 . . ?
H23B C23 H23C 109.5 . . ?
N5 C24 H24A 109.5 . . ?
N5 C24 H24B 109.5 . . ?
H24A C24 H24B 109.5 . . ?
N5 C24 H24C 109.5 . . ?
H24A C24 H24C 109.5 . . ?
H24B C24 H24C 109.5 . . ?
N5 C25 H25A 109.5 . . ?
N5 C25 H25B 109.5 . . ?
H25A C25 H25B 109.5 . . ?
N5 C25 H25C 109.5 . . ?
H25A C25 H25C 109.5 . . ?
H25B C25 H25C 109.5 . . ?
O12 C26 O11 125.8(7) . . ?
O12 C26 C27 122.4(8) . . ?
O11 C26 C27 111.8(7) . . ?
C26 C27 N6 115.3(7) . . ?
C26 C27 H27A 108.4 . . ?
N6 C27 H27A 108.4 . . ?
C26 C27 H27B 108.4 . . ?
N6 C27 H27B 108.4 . . ?
H27A C27 H27B 107.5 . . ?
N6 C28 H28A 109.5 . . ?
N6 C28 H28B 109.5 . . ?
H28A C28 H28B 109.5 . . ?
N6 C28 H28C 109.5 . . ?
H28A C28 H28C 109.5 . . ?
H28B C28 H28C 109.5 . . ?
N6 C29 H29A 109.5 . . ?
N6 C29 H29B 109.5 . . ?
H29A C29 H29B 109.5 . . ?
N6 C29 H29C 109.5 . . ?
H29A C29 H29C 109.5 . . ?
H29B C29 H29C 109.5 . . ?
N6 C30 H30A 109.5 . . ?
N6 C30 H30B 109.5 . . ?
H30A C30 H30B 109.5 . . ?
N6 C30 H30C 109.5 . . ?
H30A C30 H30C 109.5 . . ?
H30B C30 H30C 109.5 . . ?
F1 C31 F3 109.0(8) . . ?
F1 C31 F2 111.0(8) . . ?
F3 C31 F2 107.1(8) . . ?
F1 C31 S1 110.3(6) . . ?
F3 C31 S1 109.1(6) . . ?
F2 C31 S1 110.3(6) . . ?
F5 C32 F6 108.6(7) . . ?
F5 C32 F4 108.5(7) . . ?
F6 C32 F4 109.1(7) . . ?
F5 C32 S2 109.0(6) . . ?
F6 C32 S2 110.5(5) . . ?
F4 C32 S2 111.2(6) . . ?
F8 C33 F9 107.4(7) . . ?
F8 C33 F7 108.6(7) . . ?
F9 C33 F7 108.1(7) . . ?
F8 C33 S3 111.4(6) . . ?
F9 C33 S3 111.1(5) . . ?
F7 C33 S3 110.1(6) . . ?
F11 C34 F10 106.4(8) . . ?
F11 C34 F12 109.9(9) . . ?
F10 C34 F12 109.4(9) . . ?
F11 C34 S4 111.5(6) . . ?
F10 C34 S4 111.2(7) . . ?
F12 C34 S4 108.4(6) . . ?
F13 C35 F15 109.8(6) . . ?
F13 C35 F14 108.0(6) . . ?
F15 C35 F14 107.3(6) . . ?
F13 C35 S5 112.7(5) . . ?
F15 C35 S5 108.6(5) . . ?
F14 C35 S5 110.3(5) . . ?
F18 C36 F16 108.8(6) . . ?
F18 C36 F17 107.7(7) . . ?
F16 C36 F17 108.0(7) . . ?
F18 C36 S6 111.6(6) . . ?
F16 C36 S6 109.8(5) . . ?
F17 C36 S6 110.9(5) . . ?
F21 C37 F20 108.7(7) . . ?
F21 C37 F19 108.5(6) . . ?
F20 C37 F19 109.5(7) . . ?
F21 C37 S7 110.5(5) . . ?
F20 C37 S7 108.6(5) . . ?
F19 C37 S7 111.0(5) . . ?
F24 C38 F23 109.0(8) . . ?
F24 C38 F22 109.1(7) . . ?
F23 C38 F22 107.7(8) . . ?
F24 C38 S8 108.8(6) . . ?
F23 C38 S8 110.1(6) . . ?
F22 C38 S8 112.0(6) . . ?
C4 N1 C3 108.0(6) . . ?
C4 N1 C5 108.8(7) . . ?
C3 N1 C5 109.9(6) . . ?
C4 N1 C2 112.9(6) . . ?
C3 N1 C2 106.9(6) . . ?
C5 N1 C2 110.3(6) . . ?
C9 N2 C7 112.3(7) . . ?
C9 N2 C10 110.2(7) . . ?
C7 N2 C10 112.0(7) . . ?
C9 N2 C8 109.6(7) . . ?
C7 N2 C8 104.9(6) . . ?
C10 N2 C8 107.5(7) . . ?
C14 N3 C15 109.6(7) . . ?
C14 N3 C13 107.4(7) . . ?
C15 N3 C13 109.6(7) . . ?
C14 N3 C12 112.4(7) . . ?
C15 N3 C12 111.8(7) . . ?
C13 N3 C12 105.8(6) . . ?
C18 N4 C19 111.8(8) . . ?
C18 N4 C20 106.9(8) . . ?
C19 N4 C20 109.0(7) . . ?
C18 N4 C17 111.0(7) . . ?
C19 N4 C17 112.1(7) . . ?
C20 N4 C17 105.6(7) . . ?
C25 N5 C23 109.3(7) . . ?
C25 N5 C22 106.1(7) . . ?
C23 N5 C22 111.4(7) . . ?
C25 N5 C24 107.1(7) . . ?
C23 N5 C24 111.8(7) . . ?
C22 N5 C24 110.8(7) . . ?
C30 N6 C28 110.9(7) . . ?
C30 N6 C29 107.5(7) . . ?
C28 N6 C29 109.3(7) . . ?
C30 N6 C27 112.1(7) . . ?
C28 N6 C27 110.8(7) . . ?
C29 N6 C27 106.0(7) . . ?
S1 N7 S2 124.2(5) . . ?
S3 N8 S4 124.7(5) . . ?
S6 N9 S5 126.4(4) . . ?
S8 N10 S7 125.1(5) . . ?
C1 O2 U1 137.0(5) . . ?
C6 O3 U1 162.9(6) . . ?
C6 O4 U2 144.0(6) . . ?
C11 O5 U2 139.1(6) . . ?
C16 O8 U2 139.8(7) . . ?
C21 O9 U2 149.9(7) . . ?
C21 O10 U1 144.3(6) . . ?
C26 O11 U1 141.1(5) . . ?
O19 S1 O20 118.6(4) . . ?
O19 S1 N7 117.1(4) . . ?
O20 S1 N7 107.5(4) . . ?
O19 S1 C31 105.6(5) . . ?
O20 S1 C31 103.0(4) . . ?
N7 S1 C31 102.8(4) . . ?
O22 S2 O21 119.2(4) . . ?
O22 S2 N7 108.4(4) . . ?
O21 S2 N7 116.3(4) . . ?
O22 S2 C32 103.1(4) . . ?
O21 S2 C32 105.6(4) . . ?
N7 S2 C32 101.8(4) . . ?
O24 S3 O23 118.0(4) . . ?
O24 S3 N8 117.4(4) . . ?
O23 S3 N8 108.2(4) . . ?
O24 S3 C33 105.1(4) . . ?
O23 S3 C33 102.8(4) . . ?
N8 S3 C33 103.0(4) . . ?
O26 S4 O25 117.6(6) . . ?
O26 S4 N8 109.7(5) . . ?
O25 S4 N8 116.2(5) . . ?
O26 S4 C34 103.9(5) . . ?
O25 S4 C34 105.6(5) . . ?
N8 S4 C34 101.7(5) . . ?
O28 S5 O27 117.9(4) . . ?
O28 S5 N9 116.9(4) . . ?
O27 S5 N9 107.6(4) . . ?
O28 S5 C35 104.7(3) . . ?
O27 S5 C35 102.7(4) . . ?
N9 S5 C35 105.1(4) . . ?
O29 S6 O30 117.6(4) . . ?
O29 S6 N9 117.9(4) . . ?
O30 S6 N9 109.0(4) . . ?
O29 S6 C36 105.0(4) . . ?
O30 S6 C36 104.0(4) . . ?
N9 S6 C36 100.7(4) . . ?
O32 S7 O31 118.3(4) . . ?
O32 S7 N10 112.9(4) . . ?
O31 S7 N10 114.6(4) . . ?
O32 S7 C37 103.9(4) . . ?
O31 S7 C37 105.9(4) . . ?
N10 S7 C37 98.2(4) . . ?
O33 S8 O34 117.7(5) . . ?
O33 S8 N10 108.1(5) . . ?
O34 S8 N10 115.1(5) . . ?
O33 S8 C38 102.7(4) . . ?
O34 S8 C38 104.9(5) . . ?
N10 S8 C38 107.1(4) . . ?
O13 U1 O14 177.8(3) . . ?
O13 U1 O3 88.9(3) . . ?
O14 U1 O3 92.8(3) . . ?
O13 U1 O10 90.6(3) . . ?
O14 U1 O10 91.2(2) . . ?
O3 U1 O10 74.7(2) . . ?
O13 U1 O11 89.6(3) . . ?
O14 U1 O11 89.8(3) . . ?
O3 U1 O11 145.23(19) . . ?
O10 U1 O11 70.6(2) . . ?
O13 U1 O2 94.5(3) . . ?
O14 U1 O2 84.5(2) . . ?
O3 U1 O2 74.63(19) . . ?
O10 U1 O2 148.7(2) . . ?
O11 U1 O2 140.09(19) . . ?
O13 U1 O17 86.9(3) . . ?
O14 U1 O17 90.9(2) . . ?
O3 U1 O17 143.44(19) . . ?
O10 U1 O17 141.6(2) . . ?
O11 U1 O17 71.08(19) . . ?
O2 U1 O17 69.5(2) . . ?
O15 U2 O16 176.0(4) . . ?
O15 U2 O8 87.6(3) . . ?
O16 U2 O8 95.6(3) . . ?
O15 U2 O18 93.2(4) . . ?
O16 U2 O18 90.2(4) . . ?
O8 U2 O18 70.9(3) . . ?
O15 U2 O9 95.6(4) . . ?
O16 U2 O9 82.9(3) . . ?
O8 U2 O9 75.2(2) . . ?
O18 U2 O9 144.5(3) . . ?
O15 U2 O5 91.4(3) . . ?
O16 U2 O5 87.5(3) . . ?
O8 U2 O5 142.0(2) . . ?
O18 U2 O5 71.2(2) . . ?
O9 U2 O5 142.5(2) . . ?
O15 U2 O4 88.6(3) . . ?
O16 U2 O4 87.4(3) . . ?
O8 U2 O4 149.4(2) . . ?
O18 U2 O4 139.6(2) . . ?
O9 U2 O4 75.0(2) . . ?
O5 U2 O4 68.4(2) . . ?

loop_
_geom_bond_atom_site_label_1
_geom_bond_atom_site_label_2
_geom_bond_distance
_geom_bond_site_symmetry_2
_geom_bond_publ_flag
C1 O1 1.239(11) . ?
C1 O2 1.293(10) . ?
C1 C2 1.518(11) . ?
C2 N1 1.508(9) . ?
C2 H2A 0.9900 . ?
C2 H2B 0.9900 . ?
C3 N1 1.500(11) . ?
C3 H3A 0.9800 . ?
C3 H3B 0.9800 . ?
C3 H3C 0.9800 . ?
C4 N1 1.501(11) . ?
C4 H4A 0.9800 . ?
C4 H4B 0.9800 . ?
C4 H4C 0.9800 . ?
C5 N1 1.506(11) . ?
C5 H5A 0.9800 . ?
C5 H5B 0.9800 . ?
C5 H5C 0.9800 . ?
C6 O3 1.237(11) . ?
C6 O4 1.263(11) . ?
C6 C7 1.522(10) . ?
C7 N2 1.491(11) . ?
C7 H7A 0.9900 . ?
C7 H7B 0.9900 . ?
C8 N2 1.521(10) . ?
C8 H8A 0.9800 . ?
C8 H8B 0.9800 . ?
C8 H8C 0.9800 . ?
C9 N2 1.485(12) . ?
C9 H9A 0.9800 . ?
C9 H9B 0.9800 . ?
C9 H9C 0.9800 . ?
C10 N2 1.496(11) . ?
C10 H10A 0.9800 . ?
C10 H10B 0.9800 . ?
C10 H10C 0.9800 . ?
C11 O6 1.223(11) . ?
C11 O5 1.266(11) . ?
C11 C12 1.524(11) . ?
C12 N3 1.510(11) . ?
C12 H12A 0.9900 . ?
C12 H12B 0.9900 . ?
C13 N3 1.509(11) . ?
C13 H13A 0.9800 . ?
C13 H13B 0.9800 . ?
C13 H13C 0.9800 . ?
C14 N3 1.499(11) . ?
C14 H14A 0.9800 . ?
C14 H14B 0.9800 . ?
C14 H14C 0.9800 . ?
C15 N3 1.501(12) . ?
C15 H15A 0.9800 . ?
C15 H15B 0.9800 . ?
C15 H15C 0.9800 . ?
C16 O7 1.219(14) . ?
C16 O8 1.258(11) . ?
C16 C17 1.537(13) . ?
C17 N4 1.525(10) . ?
C17 H17A 0.9900 . ?
C17 H17B 0.9900 . ?
C18 N4 1.480(14) . ?
C18 H18A 0.9800 . ?
C18 H18B 0.9800 . ?
C18 H18C 0.9800 . ?
C19 N4 1.496(13) . ?
C19 H19A 0.9800 . ?
C19 H19B 0.9800 . ?
C19 H19C 0.9800 . ?
C20 N4 1.507(12) . ?
C20 H20A 0.9800 . ?
C20 H20B 0.9800 . ?
C20 H20C 0.9800 . ?
C21 O10 1.237(11) . ?
C21 O9 1.263(12) . ?
C21 C22 1.528(11) . ?
C22 N5 1.514(11) . ?
C22 H22A 0.9900 . ?
C22 H22B 0.9900 . ?
C23 N5 1.505(12) . ?
C23 H23A 0.9800 . ?
C23 H23B 0.9800 . ?
C23 H23C 0.9800 . ?
C24 N5 1.518(12) . ?
C24 H24A 0.9800 . ?
C24 H24B 0.9800 . ?
C24 H24C 0.9800 . ?
C25 N5 1.499(11) . ?
C25 H25A 0.9800 . ?
C25 H25B 0.9800 . ?
C25 H25C 0.9800 . ?
C26 O12 1.219(10) . ?
C26 O11 1.306(11) . ?
C26 C27 1.511(10) . ?
C27 N6 1.526(11) . ?
C27 H27A 0.9900 . ?
C27 H27B 0.9900 . ?
C28 N6 1.498(12) . ?
C28 H28A 0.9800 . ?
C28 H28B 0.9800 . ?
C28 H28C 0.9800 . ?
C29 N6 1.504(10) . ?
C29 H29A 0.9800 . ?
C29 H29B 0.9800 . ?
C29 H29C 0.9800 . ?
C30 N6 1.492(12) . ?
C30 H30A 0.9800 . ?
C30 H30B 0.9800 . ?
C30 H30C 0.9800 . ?
C31 F1 1.309(8) . ?
C31 F3 1.318(8) . ?
C31 F2 1.331(8) . ?
C31 S1 1.836(7) . ?
C32 F5 1.315(8) . ?
C32 F6 1.325(8) . ?
C32 F4 1.327(8) . ?
C32 S2 1.838(7) . ?
C33 F8 1.314(8) . ?
C33 F9 1.322(8) . ?
C33 F7 1.323(8) . ?
C33 S3 1.836(7) . ?
C34 F11 1.307(8) . ?
C34 F10 1.309(9) . ?
C34 F12 1.316(9) . ?
C34 S4 1.822(8) . ?
C35 F13 1.317(7) . ?
C35 F15 1.321(8) . ?
C35 F14 1.329(7) . ?
C35 S5 1.828(7) . ?
C36 F18 1.328(8) . ?
C36 F16 1.330(8) . ?
C36 F17 1.332(8) . ?
C36 S6 1.833(7) . ?
C37 F21 1.315(7) . ?
C37 F20 1.321(8) . ?
C37 F19 1.324(8) . ?
C37 S7 1.835(7) . ?
C38 F24 1.320(11) . ?
C38 F23 1.322(10) . ?
C38 F22 1.333(10) . ?
C38 S8 1.844(7) . ?
N7 S1 1.570(6) . ?
N7 S2 1.587(6) . ?
N8 S3 1.567(6) . ?
N8 S4 1.584(7) . ?
N9 S6 1.573(6) . ?
N9 S5 1.582(6) . ?
N10 S8 1.560(7) . ?
N10 S7 1.573(6) . ?
O2 U1 2.426(5) . ?
O3 U1 2.317(6) . ?
O4 U2 2.412(6) . ?
O5 U2 2.407(6) . ?
O8 U2 2.349(6) . ?
O9 U2 2.380(6) . ?
O10 U1 2.373(5) . ?
O11 U1 2.393(6) . ?
O13 U1 1.734(6) . ?
O14 U1 1.783(6) . ?
O15 U2 1.724(7) . ?
O16 U2 1.795(7) . ?
O17 U1 2.454(6) . ?
O18 U2 2.355(7) . ?
O19 S1 1.419(6) . ?
O20 S1 1.440(6) . ?
O21 S2 1.425(6) . ?
O22 S2 1.418(6) . ?
O23 S3 1.441(6) . ?
O24 S3 1.426(6) . ?
O25 S4 1.415(7) . ?
O26 S4 1.401(7) . ?
O27 S5 1.432(5) . ?
O28 S5 1.425(5) . ?
O29 S6 1.415(5) . ?
O30 S6 1.429(6) . ?
O31 S7 1.437(6) . ?
O32 S7 1.428(5) . ?
O33 S8 1.424(6) . ?
O34 S8 1.430(6) . ?
